data_4073051
loop_
_publ_author_name
'Liu, Xinli'
'Shang, Xiaomin'
'Tang, Tao'
'Hu, Ninghai'
'Pei, Fengkui'
'Cui, Dongmei'
'Chen, Xuesi'
'Jing, Xiabin'

_publ_section_title
;
 Achiral Lanthanide Alkyl Complexes Bearing N,O Multidentate Ligands.
 Synthesis and Catalysis of Highly Heteroselective Ring-Opening
 Polymerization ofrac-Lactide
;
_journal_issue 10
_journal_name_full Organometallics
_journal_page_first 2747
_journal_paper_doi 10.1021/om0700359
_journal_volume 26
_journal_year 2007
_chemical_formula_sum 'C23.5 H42 N O1.5 Si0.5 Y0.5'
_chemical_formula_weight 421.08
_chemical_name_systematic
; 
 ? 
;
_space_group_IT_number 2
_symmetry_cell_setting triclinic
_symmetry_space_group_name_Hall '-P 1'
_symmetry_space_group_name_H-M 'P -1'
_atom_sites_solution_hydrogens geom
_atom_sites_solution_primary direct
_atom_sites_solution_secondary difmap
_audit_creation_method SHELXL-97
_cell_angle_alpha 101.3910(10)
_cell_angle_beta 91.1030(10)
_cell_angle_gamma 102.4980(10)
_cell_formula_units_Z 4
_cell_length_a 10.9320(7)
_cell_length_b 13.8375(10)
_cell_length_c 18.5184(12)
_cell_measurement_temperature 187(2)
_cell_volume 2675.4(3)
_computing_structure_refinement 'SHELXL-97 (Sheldrick, 1997)'
_computing_structure_solution 'SHELXS-97 (Sheldrick, 1990)'
_diffrn_ambient_temperature 187(2)
_diffrn_measured_fraction_theta_full 0.975
_diffrn_measured_fraction_theta_max 0.975
_diffrn_measurement_device_type 'CCD area detector'
_diffrn_measurement_method 'phi and omega scans'
_diffrn_radiation_monochromator graphite
_diffrn_radiation_source 'fine-focus sealed tube'
_diffrn_radiation_type MoK\a
_diffrn_radiation_wavelength 0.71073
_diffrn_reflns_av_R_equivalents 0.0152
_diffrn_reflns_av_sigmaI/netI 0.0334
_diffrn_reflns_limit_h_max 13
_diffrn_reflns_limit_h_min -10
_diffrn_reflns_limit_k_max 17
_diffrn_reflns_limit_k_min -16
_diffrn_reflns_limit_l_max 22
_diffrn_reflns_limit_l_min -20
_diffrn_reflns_number 15079
_diffrn_reflns_theta_full 26.04
_diffrn_reflns_theta_max 26.04
_diffrn_reflns_theta_min 1.71
_exptl_absorpt_coefficient_mu 1.147
_exptl_absorpt_correction_T_max 0.7594
_exptl_absorpt_correction_T_min 0.4821
_exptl_absorpt_correction_type multi-scan
_exptl_crystal_density_diffrn 1.045
_exptl_crystal_density_method 'not measured'
_exptl_crystal_F_000 914
_exptl_crystal_size_max 0.75
_exptl_crystal_size_mid 0.28
_exptl_crystal_size_min 0.25
_refine_diff_density_max 1.621
_refine_diff_density_min -0.498
_refine_diff_density_rms 0.106
_refine_ls_extinction_method none
_refine_ls_goodness_of_fit_ref 1.078
_refine_ls_hydrogen_treatment constr
_refine_ls_matrix_type full
_refine_ls_number_parameters 533
_refine_ls_number_reflns 10292
_refine_ls_number_restraints 5
_refine_ls_restrained_S_all 1.092
_refine_ls_R_factor_all 0.0704
_refine_ls_R_factor_gt 0.0583
_refine_ls_shift/su_max 0.001
_refine_ls_shift/su_mean 0.000
_refine_ls_structure_factor_coef Fsqd
_refine_ls_weighting_details 'calc w=1/[\s^2^(Fo^2^)+(0.1176P)^2^+1.5937P] where P=(Fo^2^+2Fc^2^)/3'
_refine_ls_weighting_scheme calc
_refine_ls_wR_factor_gt 0.1694
_refine_ls_wR_factor_ref 0.1796
_reflns_number_gt 8646
_reflns_number_total 10292
_reflns_threshold_expression >2sigma(I)
_cod_data_source_file om0700359si20070311_045755.cif
_cod_data_source_block q004
_cod_depositor_comments
;
The following automatic conversions were performed:

'_symmetry_cell_setting' value 'Triclinic' changed to 'triclinic'
according to /home/saulius/struct/CIF-dictionaries/cif_core.dic
dictionary named 'cif_core.dic' version 2.4.1 from
2010-06-29.

'_exptl_absorpt_correction_type' value 'Multi-scan'
changed to 'multi-scan' according to
/home/saulius/struct/CIF-dictionaries/cif_core.dic dictionary named
'cif_core.dic' version 2.4.1 from 2010-06-29.

Automatic conversion script
Id: cif_fix_values 1715 2011-07-08 13:25:40Z adriana 
;
_cod_original_sg_symbol_H-M p-1
_cod_original_formula_sum 'C23.50 H42 N O1.50 Si0.50 Y0.50'
_cod_database_code 4073051

loop_
_symmetry_equiv_pos_as_xyz
'x, y, z'
'-x, -y, -z'

loop_
_atom_site_label
_atom_site_type_symbol
_atom_site_fract_x
_atom_site_fract_y
_atom_site_fract_z
_atom_site_U_iso_or_equiv
_atom_site_adp_type
_atom_site_occupancy
_atom_site_symmetry_multiplicity
_atom_site_calc_flag
_atom_site_refinement_flags
Y Y 0.94638(3) 0.97880(2) 0.733581(16) 0.02855(13) Uani 1 1 d .
Si Si 1.23499(9) 0.90101(8) 0.80602(6) 0.0393(2) Uani 1 1 d .
N1 N 0.7516(3) 1.0346(2) 0.69106(15) 0.0315(6) Uani 1 1 d .
N2 N 0.7411(3) 0.8899(2) 0.78965(16) 0.0354(6) Uani 1 1 d .
O1 O 0.9608(2) 1.11899(19) 0.81012(13) 0.0364(5) Uani 1 1 d .
O2 O 0.9164(2) 0.89442(19) 0.62047(13) 0.0365(5) Uani 1 1 d .
O3 O 1.1077(3) 1.0804(2) 0.67956(15) 0.0451(6) Uani 1 1 d .
C1 C 0.7850(4) 1.1476(3) 0.71039(19) 0.0362(8) Uani 1 1 d .
H1A H 0.7217 1.1730 0.6851 0.043 Uiso 1 1 calc R
H1B H 0.8671 1.1712 0.6905 0.043 Uiso 1 1 calc R
C2 C 0.7353(4) 1.0057(3) 0.60906(19) 0.0374(8) Uani 1 1 d .
H2A H 0.8115 1.0406 0.5886 0.045 Uiso 1 1 calc R
H2B H 0.6638 1.0311 0.5926 0.045 Uiso 1 1 calc R
C3 C 1.0650(3) 0.8898(3) 0.7995(2) 0.0378(8) Uani 1 1 d .
H3A H 1.0412 0.9040 0.8512 0.045 Uiso 1 1 calc R
H3B H 1.0285 0.8170 0.7800 0.045 Uiso 1 1 calc R
C4 C 0.6352(3) 0.9945(3) 0.7238(2) 0.0385(8) Uani 1 1 d .
H4A H 0.5847 1.0467 0.7323 0.046 Uiso 1 1 calc R
H4B H 0.5857 0.9351 0.6883 0.046 Uiso 1 1 calc R
C5 C 0.6566(4) 0.9645(4) 0.7938(3) 0.0579(11) Uani 1 1 d .
H5A H 0.5745 0.9339 0.8106 0.070 Uiso 1 1 calc R
H5B H 0.6945 1.0259 0.8313 0.070 Uiso 1 1 calc R
C6 C 0.7726(4) 0.8843(5) 0.8643(3) 0.0744(17) Uani 1 1 d .
H6A H 0.8169 0.9527 0.8907 0.089 Uiso 1 1 calc R
H6B H 0.8327 0.8398 0.8627 0.089 Uiso 1 1 calc R
C7 C 0.6706(5) 0.7936(4) 0.7427(3) 0.0625(12) Uani 1 1 d .
H7A H 0.6544 0.8047 0.6925 0.075 Uiso 1 1 calc R
H7B H 0.5885 0.7727 0.7633 0.075 Uiso 1 1 calc R
C8 C 0.6636(5) 0.8456(7) 0.9102(3) 0.113(3) Uani 1 1 d .
H8A H 0.6171 0.8985 0.9254 0.170 Uiso 1 1 calc R
H8B H 0.6973 0.8280 0.9541 0.170 Uiso 1 1 calc R
H8C H 0.6072 0.7855 0.8804 0.170 Uiso 1 1 calc R
C9 C 0.7405(5) 0.7094(4) 0.7374(3) 0.0629(12) Uani 1 1 d .
H9A H 0.8277 0.7343 0.7265 0.094 Uiso 1 1 calc R
H9B H 0.6999 0.6525 0.6980 0.094 Uiso 1 1 calc R
H9C H 0.7392 0.6869 0.7845 0.094 Uiso 1 1 calc R
C10 C 0.7932(3) 1.1946(3) 0.79140(19) 0.0350(7) Uani 1 1 d .
C11 C 0.7069(4) 1.2506(3) 0.8195(2) 0.0396(8) Uani 1 1 d .
H11 H 0.6405 1.2557 0.7876 0.047 Uiso 1 1 calc R
C12 C 0.7160(4) 1.2992(3) 0.8932(2) 0.0427(9) Uani 1 1 d .
C13 C 0.8176(4) 1.2920(3) 0.9370(2) 0.0399(8) Uani 1 1 d .
H13 H 0.8271 1.3273 0.9870 0.048 Uiso 1 1 calc R
C14 C 0.9058(3) 1.2364(3) 0.91195(19) 0.0358(8) Uani 1 1 d .
C15 C 0.8899(3) 1.1830(3) 0.83785(19) 0.0334(7) Uani 1 1 d .
C16 C 0.6193(4) 1.3587(3) 0.9271(2) 0.0513(10) Uani 1 1 d .
C17 C 0.5548(6) 1.3084(5) 0.9884(4) 0.0863(18) Uani 1 1 d .
H17A H 0.6176 1.3126 1.0281 0.129 Uiso 1 1 calc R
H17B H 0.5160 1.2373 0.9677 0.129 Uiso 1 1 calc R
H17C H 0.4901 1.3436 1.0083 0.129 Uiso 1 1 calc R
C18 C 0.6814(6) 1.4650(4) 0.9579(5) 0.101(2) Uani 1 1 d .
H18A H 0.7222 1.4959 0.9187 0.152 Uiso 1 1 calc R
H18B H 0.7446 1.4677 0.9969 0.152 Uiso 1 1 calc R
H18C H 0.6188 1.5019 0.9785 0.152 Uiso 1 1 calc R
C19 C 0.5128(6) 1.3529(5) 0.8710(3) 0.0869(19) Uani 1 1 d .
H19A H 0.4507 1.3877 0.8952 0.130 Uiso 1 1 calc R
H19B H 0.4727 1.2819 0.8508 0.130 Uiso 1 1 calc R
H19C H 0.5465 1.3855 0.8309 0.130 Uiso 1 1 calc R
C20 C 1.0182(4) 1.2348(3) 0.9630(2) 0.0410(8) Uani 1 1 d .
C21 C 1.0232(4) 1.3045(4) 1.0386(2) 0.0514(10) Uani 1 1 d .
H21A H 1.0979 1.3030 1.0681 0.077 Uiso 1 1 calc R
H21B H 0.9478 1.2815 1.0639 0.077 Uiso 1 1 calc R
H21C H 1.0271 1.3738 1.0323 0.077 Uiso 1 1 calc R
C22 C 1.0090(4) 1.1270(3) 0.9757(2) 0.0519(10) Uani 1 1 d .
H22A H 1.0776 1.1273 1.0107 0.078 Uiso 1 1 calc R
H22B H 1.0154 1.0818 0.9287 0.078 Uiso 1 1 calc R
H22C H 0.9283 1.1033 0.9958 0.078 Uiso 1 1 calc R
C23 C 1.1415(4) 1.2710(4) 0.9277(2) 0.0521(10) Uani 1 1 d .
H23A H 1.1458 1.3393 0.9191 0.078 Uiso 1 1 calc R
H23B H 1.1443 1.2248 0.8805 0.078 Uiso 1 1 calc R
H23C H 1.2128 1.2720 0.9609 0.078 Uiso 1 1 calc R
C24 C 0.7127(3) 0.8944(3) 0.57661(18) 0.0335(7) Uani 1 1 d .
C25 C 0.5965(3) 0.8411(3) 0.54225(18) 0.0341(7) Uani 1 1 d .
H25 H 0.5291 0.8746 0.5437 0.041 Uiso 1 1 calc R
C26 C 0.5761(3) 0.7410(3) 0.50612(19) 0.0340(7) Uani 1 1 d .
C27 C 0.6805(3) 0.6970(3) 0.50156(19) 0.0344(7) Uani 1 1 d .
H27 H 0.6699 0.6295 0.4746 0.041 Uiso 1 1 calc R
C28 C 0.7997(3) 0.7473(3) 0.53470(19) 0.0336(7) Uani 1 1 d .
C29 C 0.8129(3) 0.8453(3) 0.57822(18) 0.0306(7) Uani 1 1 d .
C30 C 0.4438(3) 0.6828(3) 0.4738(2) 0.0401(8) Uani 1 1 d .
C31 C 0.3611(5) 0.6634(4) 0.5375(3) 0.0679(14) Uani 1 1 d .
H31A H 0.3578 0.7281 0.5696 0.102 Uiso 1 1 calc R
H31B H 0.3964 0.6222 0.5661 0.102 Uiso 1 1 calc R
H31C H 0.2761 0.6275 0.5177 0.102 Uiso 1 1 calc R
C32 C 0.3855(4) 0.7446(4) 0.4285(3) 0.0638(13) Uani 1 1 d .
H32A H 0.3032 0.7051 0.4064 0.096 Uiso 1 1 calc R
H32B H 0.4404 0.7610 0.3893 0.096 Uiso 1 1 calc R
H32C H 0.3755 0.8073 0.4607 0.096 Uiso 1 1 calc R
C33 C 0.4443(4) 0.5805(3) 0.4230(3) 0.0586(12) Uani 1 1 d .
H33A H 0.3599 0.5500 0.3996 0.088 Uiso 1 1 calc R
H33B H 0.4694 0.5354 0.4522 0.088 Uiso 1 1 calc R
H33C H 0.5038 0.5910 0.3848 0.088 Uiso 1 1 calc R
C34 C 0.9140(3) 0.6985(3) 0.5212(2) 0.0410(8) Uani 1 1 d .
C35 C 1.0148(4) 0.7701(4) 0.4878(3) 0.0558(11) Uani 1 1 d .
H35A H 1.0892 0.7414 0.4802 0.084 Uiso 1 1 calc R
H35B H 1.0379 0.8362 0.5217 0.084 Uiso 1 1 calc R
H35C H 0.9815 0.7782 0.4404 0.084 Uiso 1 1 calc R
C36 C 0.9681(5) 0.6792(4) 0.5922(3) 0.0585(12) Uani 1 1 d .
H36A H 0.9041 0.6325 0.6126 0.088 Uiso 1 1 calc R
H36B H 0.9939 0.7433 0.6282 0.088 Uiso 1 1 calc R
H36C H 1.0410 0.6494 0.5816 0.088 Uiso 1 1 calc R
C37 C 0.8817(4) 0.5971(4) 0.4666(3) 0.0606(12) Uani 1 1 d .
H37A H 0.9579 0.5713 0.4576 0.091 Uiso 1 1 calc R
H37B H 0.8463 0.6062 0.4200 0.091 Uiso 1 1 calc R
H37C H 0.8200 0.5488 0.4871 0.091 Uiso 1 1 calc R
C38 C 1.1718(4) 1.0436(4) 0.6157(2) 0.0534(11) Uani 1 1 d .
H38A H 1.1368 1.0583 0.5704 0.064 Uiso 1 1 calc R
H38B H 1.1644 0.9697 0.6087 0.064 Uiso 1 1 calc R
C39 C 1.3059(5) 1.0997(4) 0.6329(3) 0.0679(14) Uani 1 1 d .
H39A H 1.3500 1.1048 0.5871 0.081 Uiso 1 1 calc R
H39B H 1.3512 1.0664 0.6639 0.081 Uiso 1 1 calc R
C40 C 1.2945(6) 1.2025(4) 0.6743(3) 0.0790(18) Uani 1 1 d .
H40A H 1.3642 1.2314 0.7127 0.095 Uiso 1 1 calc R
H40B H 1.2964 1.2495 0.6401 0.095 Uiso 1 1 calc R
C41 C 1.1710(5) 1.1854(4) 0.7087(3) 0.0661(13) Uani 1 1 d .
H41A H 1.1841 1.1980 0.7631 0.079 Uiso 1 1 calc R
H41B H 1.1202 1.2316 0.6960 0.079 Uiso 1 1 calc R
C42 C 1.2880(4) 0.8448(4) 0.7142(3) 0.0585(12) Uani 1 1 d .
H42A H 1.2373 0.7761 0.6965 0.088 Uiso 1 1 calc R
H42B H 1.3766 0.8424 0.7197 0.088 Uiso 1 1 calc R
H42C H 1.2779 0.8866 0.6785 0.088 Uiso 1 1 calc R
C43 C 1.3207(4) 1.0364(4) 0.8353(3) 0.0586(11) Uani 1 1 d .
H43A H 1.3009 1.0746 0.7991 0.088 Uiso 1 1 calc R
H43B H 1.4113 1.0403 0.8384 0.088 Uiso 1 1 calc R
H43C H 1.2947 1.0650 0.8837 0.088 Uiso 1 1 calc R
C44 C 1.2903(4) 0.8327(4) 0.8750(3) 0.0670(14) Uani 1 1 d .
H44A H 1.2725 0.8637 0.9249 0.101 Uiso 1 1 calc R
H44B H 1.3808 0.8377 0.8726 0.101 Uiso 1 1 calc R
H44C H 1.2461 0.7613 0.8633 0.101 Uiso 1 1 calc R
C45 C 0.5923(16) 0.4411(11) 0.2358(11) 0.118(6) Uani 0.50 1 d PD
H45A H 0.5737 0.3784 0.1981 0.177 Uiso 0.50 1 calc PR
H45B H 0.5287 0.4800 0.2308 0.177 Uiso 0.50 1 calc PR
H45C H 0.5915 0.4248 0.2849 0.177 Uiso 0.50 1 calc PR
C46 C 0.7078(18) 0.4970(13) 0.2266(14) 0.177(12) Uani 0.50 1 d PD
H46A H 0.7142 0.5608 0.2633 0.212 Uiso 0.50 1 calc PR
H46B H 0.6970 0.5147 0.1780 0.212 Uiso 0.50 1 calc PR
C47 C 0.8294(18) 0.4821(12) 0.2278(12) 0.134(7) Uani 0.50 1 d PD
H47A H 0.8448 0.4731 0.2787 0.160 Uiso 0.50 1 calc PR
H47B H 0.8217 0.4144 0.1958 0.160 Uiso 0.50 1 calc PR
C48 C 0.9434(17) 0.5369(13) 0.2119(13) 0.148(8) Uani 0.50 1 d PD
H48A H 0.9577 0.6040 0.2456 0.178 Uiso 0.50 1 calc PR
H48B H 0.9317 0.5484 0.1614 0.178 Uiso 0.50 1 calc PR
C49 C 1.0609(13) 0.5031(11) 0.2148(7) 0.101(5) Uani 0.50 1 d PD
H49A H 1.0417 0.4287 0.2096 0.121 Uiso 0.50 1 calc PR
H49B H 1.1101 0.5199 0.1729 0.121 Uiso 0.50 1 calc PR
C50 C 1.1323(12) 0.5479(8) 0.2804(7) 0.083(4) Uani 0.50 1 d PD
H50A H 1.1173 0.6156 0.2984 0.124 Uiso 0.50 1 calc PR
H50B H 1.2215 0.5533 0.2719 0.124 Uiso 0.50 1 calc PR
H50C H 1.1086 0.5065 0.3173 0.124 Uiso 0.50 1 calc PR

loop_
_atom_site_aniso_label
_atom_site_aniso_U_11
_atom_site_aniso_U_22
_atom_site_aniso_U_33
_atom_site_aniso_U_23
_atom_site_aniso_U_13
_atom_site_aniso_U_12
Y 0.02337(18) 0.03394(19) 0.02982(19) 0.00594(13) 0.00163(11) 0.01020(12)
Si 0.0256(5) 0.0504(6) 0.0461(6) 0.0148(5) 0.0031(4) 0.0132(4)
N1 0.0309(15) 0.0322(15) 0.0327(15) 0.0051(12) -0.0013(11) 0.0118(11)
N2 0.0274(14) 0.0431(17) 0.0372(16) 0.0119(13) 0.0030(12) 0.0074(12)
O1 0.0351(13) 0.0417(14) 0.0333(12) 0.0010(10) -0.0008(10) 0.0174(11)
O2 0.0293(12) 0.0416(14) 0.0369(13) -0.0007(11) 0.0000(10) 0.0120(10)
O3 0.0457(15) 0.0435(15) 0.0399(14) 0.0058(12) 0.0091(12) -0.0015(12)
C1 0.042(2) 0.0350(18) 0.0335(18) 0.0040(14) -0.0050(15) 0.0159(15)
C2 0.042(2) 0.0393(19) 0.0325(18) 0.0036(15) -0.0059(15) 0.0160(16)
C3 0.0286(17) 0.046(2) 0.044(2) 0.0144(16) 0.0036(15) 0.0154(15)
C4 0.0256(17) 0.043(2) 0.047(2) 0.0044(16) 0.0020(15) 0.0131(15)
C5 0.041(2) 0.080(3) 0.058(3) 0.020(2) 0.0069(19) 0.019(2)
C6 0.035(2) 0.142(5) 0.049(3) 0.034(3) 0.0057(19) 0.013(3)
C7 0.048(3) 0.070(3) 0.073(3) 0.025(3) 0.003(2) 0.010(2)
C8 0.044(3) 0.242(10) 0.064(4) 0.072(5) 0.009(2) 0.017(4)
C9 0.058(3) 0.048(3) 0.084(3) 0.015(2) 0.002(2) 0.015(2)
C10 0.0368(19) 0.0340(18) 0.0350(18) 0.0044(14) 0.0001(14) 0.0125(14)
C11 0.040(2) 0.0388(19) 0.041(2) 0.0029(16) -0.0034(15) 0.0164(16)
C12 0.042(2) 0.040(2) 0.046(2) 0.0008(17) 0.0038(17) 0.0165(16)
C13 0.043(2) 0.042(2) 0.0337(18) 0.0013(15) 0.0025(15) 0.0139(16)
C14 0.0357(19) 0.0376(19) 0.0326(18) 0.0027(15) 0.0013(14) 0.0094(15)
C15 0.0335(18) 0.0341(18) 0.0323(17) 0.0042(14) 0.0016(14) 0.0094(14)
C16 0.050(2) 0.051(2) 0.053(2) -0.0044(19) 0.0042(19) 0.027(2)
C17 0.081(4) 0.096(4) 0.095(4) 0.021(4) 0.035(3) 0.043(3)
C18 0.072(4) 0.060(3) 0.160(7) -0.026(4) 0.017(4) 0.031(3)
C19 0.074(4) 0.107(5) 0.088(4) -0.005(3) -0.002(3) 0.062(4)
C20 0.039(2) 0.050(2) 0.0318(18) 0.0015(16) -0.0021(15) 0.0115(17)
C21 0.051(2) 0.063(3) 0.035(2) -0.0026(19) -0.0051(17) 0.012(2)
C22 0.061(3) 0.055(3) 0.042(2) 0.0078(19) -0.0108(19) 0.019(2)
C23 0.039(2) 0.067(3) 0.046(2) 0.003(2) -0.0020(17) 0.0107(19)
C24 0.0351(18) 0.0378(19) 0.0284(16) 0.0041(14) -0.0004(13) 0.0124(14)
C25 0.0332(18) 0.0401(19) 0.0316(17) 0.0069(15) -0.0017(14) 0.0148(15)
C26 0.0301(17) 0.0398(19) 0.0334(17) 0.0100(15) 0.0000(13) 0.0087(14)
C27 0.0333(18) 0.0354(18) 0.0345(18) 0.0059(14) 0.0011(14) 0.0090(14)
C28 0.0317(18) 0.0385(19) 0.0322(17) 0.0070(14) 0.0025(13) 0.0117(14)
C29 0.0287(16) 0.0342(17) 0.0287(16) 0.0064(14) 0.0012(13) 0.0070(13)
C30 0.0304(18) 0.039(2) 0.050(2) 0.0089(17) -0.0037(16) 0.0053(15)
C31 0.051(3) 0.068(3) 0.076(3) 0.012(3) 0.017(2) -0.004(2)
C32 0.040(2) 0.057(3) 0.094(4) 0.029(3) -0.026(2) 0.000(2)
C33 0.041(2) 0.055(3) 0.068(3) -0.008(2) -0.014(2) 0.0077(19)
C34 0.0330(19) 0.044(2) 0.046(2) 0.0003(17) 0.0012(16) 0.0163(16)
C35 0.041(2) 0.061(3) 0.063(3) -0.001(2) 0.016(2) 0.0161(19)
C36 0.058(3) 0.068(3) 0.058(3) 0.008(2) -0.001(2) 0.038(2)
C37 0.047(2) 0.054(3) 0.075(3) -0.015(2) -0.001(2) 0.025(2)
C38 0.051(2) 0.063(3) 0.037(2) 0.0041(19) 0.0105(18) -0.002(2)
C39 0.048(3) 0.095(4) 0.054(3) 0.019(3) 0.015(2) -0.004(2)
C40 0.078(4) 0.078(4) 0.059(3) 0.012(3) 0.007(3) -0.029(3)
C41 0.078(3) 0.044(3) 0.064(3) 0.009(2) 0.012(3) -0.010(2)
C42 0.043(2) 0.066(3) 0.065(3) 0.004(2) 0.013(2) 0.016(2)
C43 0.044(2) 0.065(3) 0.062(3) 0.009(2) -0.002(2) 0.007(2)
C44 0.039(2) 0.093(4) 0.087(4) 0.048(3) 0.003(2) 0.027(2)
C45 0.112(12) 0.074(9) 0.167(16) 0.035(10) 0.045(11) 0.005(8)
C46 0.20(3) 0.086(13) 0.23(3) -0.022(15) -0.09(2) 0.053(15)
C47 0.160(18) 0.074(10) 0.157(17) -0.007(10) 0.042(15) 0.031(11)
C48 0.152(18) 0.093(12) 0.21(2) 0.069(13) -0.046(16) 0.016(12)
C49 0.109(11) 0.095(10) 0.071(8) -0.015(7) 0.000(7) -0.007(8)
C50 0.092(8) 0.048(6) 0.101(9) 0.028(6) -0.029(7) -0.007(5)

loop_
_atom_type_symbol
_atom_type_description
_atom_type_scat_dispersion_real
_atom_type_scat_dispersion_imag
_atom_type_scat_source
C C 0.0033 0.0016 'International Tables Vol C Tables 4.2.6.8 and 6.1.1.4'
H H 0.0000 0.0000 'International Tables Vol C Tables 4.2.6.8 and 6.1.1.4'
N N 0.0061 0.0033 'International Tables Vol C Tables 4.2.6.8 and 6.1.1.4'
O O 0.0106 0.0060 'International Tables Vol C Tables 4.2.6.8 and 6.1.1.4'
Si Si 0.0817 0.0704 'International Tables Vol C Tables 4.2.6.8 and 6.1.1.4'
Y Y -2.7962 3.5667 'International Tables Vol C Tables 4.2.6.8 and 6.1.1.4'

loop_
_geom_angle_atom_site_label_1
_geom_angle_atom_site_label_2
_geom_angle_atom_site_label_3
_geom_angle
O1 Y O2 148.77(10)
O1 Y O3 81.57(10)
O2 Y O3 80.65(9)
O1 Y C3 102.44(11)
O2 Y C3 106.21(11)
O3 Y C3 101.89(11)
O1 Y N1 78.90(9)
O2 Y N1 79.58(9)
O3 Y N1 101.03(10)
C3 Y N1 156.98(11)
O1 Y N2 92.83(10)
O2 Y N2 100.13(10)
O3 Y N2 169.23(10)
C3 Y N2 88.26(11)
N1 Y N2 68.73(9)
C3 Si C43 111.1(2)
C3 Si C42 109.9(2)
C43 Si C42 109.5(2)
C3 Si C44 114.30(19)
C43 Si C44 105.8(2)
C42 Si C44 106.0(2)
C4 N1 C2 110.3(3)
C4 N1 C1 111.0(3)
C2 N1 C1 106.5(3)
C4 N1 Y 114.9(2)
C2 N1 Y 108.48(19)
C1 N1 Y 105.30(19)
C6 N2 C7 115.0(4)
C6 N2 C5 107.1(4)
C7 N2 C5 106.5(3)
C6 N2 Y 108.6(2)
C7 N2 Y 114.9(3)
C5 N2 Y 103.9(2)
C15 O1 Y 140.3(2)
C29 O2 Y 132.6(2)
C38 O3 C41 107.5(3)
C38 O3 Y 124.8(2)
C41 O3 Y 127.2(2)
N1 C1 C10 116.0(3)
N1 C1 H1A 108.3
C10 C1 H1A 108.3
N1 C1 H1B 108.3
C10 C1 H1B 108.3
H1A C1 H1B 107.4
N1 C2 C24 115.8(3)
N1 C2 H2A 108.3
C24 C2 H2A 108.3
N1 C2 H2B 108.3
C24 C2 H2B 108.3
H2A C2 H2B 107.4
Si C3 Y 128.37(19)
Si C3 H3A 105.2
Y C3 H3A 105.2
Si C3 H3B 105.2
Y C3 H3B 105.2
H3A C3 H3B 105.9
C5 C4 N1 113.3(3)
C5 C4 H4A 108.9
N1 C4 H4A 108.9
C5 C4 H4B 108.9
N1 C4 H4B 108.9
H4A C4 H4B 107.7
C4 C5 N2 114.3(4)
C4 C5 H5A 108.7
N2 C5 H5A 108.7
C4 C5 H5B 108.7
N2 C5 H5B 108.7
H5A C5 H5B 107.6
N2 C6 C8 117.2(4)
N2 C6 H6A 108.0
C8 C6 H6A 108.0
N2 C6 H6B 108.0
C8 C6 H6B 108.0
H6A C6 H6B 107.2
N2 C7 C9 112.5(4)
N2 C7 H7A 109.1
C9 C7 H7A 109.1
N2 C7 H7B 109.1
C9 C7 H7B 109.1
H7A C7 H7B 107.8
C6 C8 H8A 109.5
C6 C8 H8B 109.5
H8A C8 H8B 109.5
C6 C8 H8C 109.5
H8A C8 H8C 109.5
H8B C8 H8C 109.5
C7 C9 H9A 109.5
C7 C9 H9B 109.5
H9A C9 H9B 109.5
C7 C9 H9C 109.5
H9A C9 H9C 109.5
H9B C9 H9C 109.5
C11 C10 C15 120.5(3)
C11 C10 C1 120.0(3)
C15 C10 C1 119.4(3)
C12 C11 C10 121.3(3)
C12 C11 H11 119.4
C10 C11 H11 119.4
C11 C12 C13 117.0(3)
C11 C12 C16 122.8(4)
C13 C12 C16 120.2(4)
C14 C13 C12 124.0(3)
C14 C13 H13 118.0
C12 C13 H13 118.0
C13 C14 C15 117.6(3)
C13 C14 C20 121.1(3)
C15 C14 C20 121.2(3)
O1 C15 C10 118.0(3)
O1 C15 C14 122.8(3)
C10 C15 C14 119.2(3)
C18 C16 C19 110.4(5)
C18 C16 C12 110.4(4)
C19 C16 C12 111.8(4)
C18 C16 C17 110.1(5)
C19 C16 C17 104.9(5)
C12 C16 C17 109.1(4)
C16 C17 H17A 109.5
C16 C17 H17B 109.5
H17A C17 H17B 109.5
C16 C17 H17C 109.5
H17A C17 H17C 109.5
H17B C17 H17C 109.5
C16 C18 H18A 109.5
C16 C18 H18B 109.5
H18A C18 H18B 109.5
C16 C18 H18C 109.5
H18A C18 H18C 109.5
H18B C18 H18C 109.5
C16 C19 H19A 109.5
C16 C19 H19B 109.5
H19A C19 H19B 109.5
C16 C19 H19C 109.5
H19A C19 H19C 109.5
H19B C19 H19C 109.5
C21 C20 C22 107.5(3)
C21 C20 C23 107.2(3)
C22 C20 C23 110.1(4)
C21 C20 C14 112.6(3)
C22 C20 C14 109.8(3)
C23 C20 C14 109.6(3)
C20 C21 H21A 109.5
C20 C21 H21B 109.5
H21A C21 H21B 109.5
C20 C21 H21C 109.5
H21A C21 H21C 109.5
H21B C21 H21C 109.5
C20 C22 H22A 109.5
C20 C22 H22B 109.5
H22A C22 H22B 109.5
C20 C22 H22C 109.5
H22A C22 H22C 109.5
H22B C22 H22C 109.5
C20 C23 H23A 109.5
C20 C23 H23B 109.5
H23A C23 H23B 109.5
C20 C23 H23C 109.5
H23A C23 H23C 109.5
H23B C23 H23C 109.5
C25 C24 C29 120.1(3)
C25 C24 C2 120.8(3)
C29 C24 C2 119.0(3)
C26 C25 C24 122.1(3)
C26 C25 H25 118.9
C24 C25 H25 118.9
C25 C26 C27 116.7(3)
C25 C26 C30 120.3(3)
C27 C26 C30 123.1(3)
C26 C27 C28 123.5(3)
C26 C27 H27 118.2
C28 C27 H27 118.2
C27 C28 C29 117.9(3)
C27 C28 C34 121.0(3)
C29 C28 C34 121.1(3)
O2 C29 C28 123.1(3)
O2 C29 C24 118.2(3)
C28 C29 C24 118.7(3)
C32 C30 C31 108.9(4)
C32 C30 C33 107.5(4)
C31 C30 C33 108.5(4)
C32 C30 C26 110.6(3)
C31 C30 C26 108.6(3)
C33 C30 C26 112.6(3)
C30 C31 H31A 109.5
C30 C31 H31B 109.5
H31A C31 H31B 109.5
C30 C31 H31C 109.5
H31A C31 H31C 109.5
H31B C31 H31C 109.5
C30 C32 H32A 109.5
C30 C32 H32B 109.5
H32A C32 H32B 109.5
C30 C32 H32C 109.5
H32A C32 H32C 109.5
H32B C32 H32C 109.5
C30 C33 H33A 109.5
C30 C33 H33B 109.5
H33A C33 H33B 109.5
C30 C33 H33C 109.5
H33A C33 H33C 109.5
H33B C33 H33C 109.5
C37 C34 C36 106.8(4)
C37 C34 C35 107.3(4)
C36 C34 C35 109.9(4)
C37 C34 C28 112.6(3)
C36 C34 C28 112.0(3)
C35 C34 C28 108.2(3)
C34 C35 H35A 109.5
C34 C35 H35B 109.5
H35A C35 H35B 109.5
C34 C35 H35C 109.5
H35A C35 H35C 109.5
H35B C35 H35C 109.5
C34 C36 H36A 109.5
C34 C36 H36B 109.5
H36A C36 H36B 109.5
C34 C36 H36C 109.5
H36A C36 H36C 109.5
H36B C36 H36C 109.5
C34 C37 H37A 109.5
C34 C37 H37B 109.5
H37A C37 H37B 109.5
C34 C37 H37C 109.5
H37A C37 H37C 109.5
H37B C37 H37C 109.5
O3 C38 C39 104.4(3)
O3 C38 H38A 110.9
C39 C38 H38A 110.9
O3 C38 H38B 110.9
C39 C38 H38B 110.9
H38A C38 H38B 108.9
C38 C39 C40 103.0(4)
C38 C39 H39A 111.2
C40 C39 H39A 111.2
C38 C39 H39B 111.2
C40 C39 H39B 111.2
H39A C39 H39B 109.1
C41 C40 C39 105.7(4)
C41 C40 H40A 110.6
C39 C40 H40A 110.6
C41 C40 H40B 110.6
C39 C40 H40B 110.6
H40A C40 H40B 108.7
O3 C41 C40 106.7(4)
O3 C41 H41A 110.4
C40 C41 H41A 110.4
O3 C41 H41B 110.4
C40 C41 H41B 110.4
H41A C41 H41B 108.6
Si C42 H42A 109.5
Si C42 H42B 109.5
H42A C42 H42B 109.5
Si C42 H42C 109.5
H42A C42 H42C 109.5
H42B C42 H42C 109.5
Si C43 H43A 109.5
Si C43 H43B 109.5
H43A C43 H43B 109.5
Si C43 H43C 109.5
H43A C43 H43C 109.5
H43B C43 H43C 109.5
Si C44 H44A 109.5
Si C44 H44B 109.5
H44A C44 H44B 109.5
Si C44 H44C 109.5
H44A C44 H44C 109.5
H44B C44 H44C 109.5
C46 C45 H45A 109.5
C46 C45 H45B 109.5
H45A C45 H45B 109.5
C46 C45 H45C 109.5
H45A C45 H45C 109.5
H45B C45 H45C 109.5
C45 C46 C47 135.2(19)
C45 C46 H46A 103.4
C47 C46 H46A 103.4
C45 C46 H46B 103.4
C47 C46 H46B 103.4
H46A C46 H46B 105.2
C48 C47 C46 133.6(19)
C48 C47 H47A 103.8
C46 C47 H47A 103.8
C48 C47 H47B 103.8
C46 C47 H47B 103.8
H47A C47 H47B 105.4
C47 C48 C49 123.5(15)
C47 C48 H48A 106.4
C49 C48 H48A 106.4
C47 C48 H48B 106.4
C49 C48 H48B 106.4
H48A C48 H48B 106.5
C50 C49 C48 112.0(14)
C50 C49 H49A 109.2
C48 C49 H49A 109.2
C50 C49 H49B 109.2
C48 C49 H49B 109.2
H49A C49 H49B 107.9
C49 C50 H50A 109.5
C49 C50 H50B 109.5
H50A C50 H50B 109.5
C49 C50 H50C 109.5
H50A C50 H50C 109.5
H50B C50 H50C 109.5

loop_
_geom_bond_atom_site_label_1
_geom_bond_atom_site_label_2
_geom_bond_distance
Y O1 2.138(2)
Y O2 2.168(2)
Y O3 2.375(3)
Y C3 2.432(3)
Y N1 2.576(3)
Y N2 2.651(3)
Si C3 1.831(4)
Si C43 1.870(5)
Si C42 1.883(5)
Si C44 1.894(4)
N1 C4 1.467(5)
N1 C2 1.489(4)
N1 C1 1.494(4)
N2 C6 1.439(5)
N2 C7 1.482(6)
N2 C5 1.519(5)
O1 C15 1.334(4)
O2 C29 1.333(4)
O3 C38 1.449(5)
O3 C41 1.457(5)
C1 C10 1.505(5)
C1 H1A 0.9900
C1 H1B 0.9900
C2 C24 1.502(5)
C2 H2A 0.9900
C2 H2B 0.9900
C3 H3A 0.9900
C3 H3B 0.9900
C4 C5 1.467(6)
C4 H4A 0.9900
C4 H4B 0.9900
C5 H5A 0.9900
C5 H5B 0.9900
C6 C8 1.541(7)
C6 H6A 0.9900
C6 H6B 0.9900
C7 C9 1.515(7)
C7 H7A 0.9900
C7 H7B 0.9900
C8 H8A 0.9800
C8 H8B 0.9800
C8 H8C 0.9800
C9 H9A 0.9800
C9 H9B 0.9800
C9 H9C 0.9800
C10 C11 1.393(5)
C10 C15 1.406(5)
C11 C12 1.388(5)
C11 H11 0.9500
C12 C13 1.395(5)
C12 C16 1.545(5)
C13 C14 1.391(5)
C13 H13 0.9500
C14 C15 1.412(5)
C14 C20 1.542(5)
C16 C18 1.473(7)
C16 C19 1.523(7)
C16 C17 1.550(8)
C17 H17A 0.9800
C17 H17B 0.9800
C17 H17C 0.9800
C18 H18A 0.9800
C18 H18B 0.9800
C18 H18C 0.9800
C19 H19A 0.9800
C19 H19B 0.9800
C19 H19C 0.9800
C20 C21 1.528(5)
C20 C22 1.538(6)
C20 C23 1.539(6)
C21 H21A 0.9800
C21 H21B 0.9800
C21 H21C 0.9800
C22 H22A 0.9800
C22 H22B 0.9800
C22 H22C 0.9800
C23 H23A 0.9800
C23 H23B 0.9800
C23 H23C 0.9800
C24 C25 1.393(5)
C24 C29 1.411(5)
C25 C26 1.382(5)
C25 H25 0.9500
C26 C27 1.401(5)
C26 C30 1.540(5)
C27 C28 1.403(5)
C27 H27 0.9500
C28 C29 1.410(5)
C28 C34 1.546(5)
C30 C32 1.529(6)
C30 C31 1.531(6)
C30 C33 1.538(6)
C31 H31A 0.9800
C31 H31B 0.9800
C31 H31C 0.9800
C32 H32A 0.9800
C32 H32B 0.9800
C32 H32C 0.9800
C33 H33A 0.9800
C33 H33B 0.9800
C33 H33C 0.9800
C34 C37 1.525(5)
C34 C36 1.526(6)
C34 C35 1.541(6)
C35 H35A 0.9800
C35 H35B 0.9800
C35 H35C 0.9800
C36 H36A 0.9800
C36 H36B 0.9800
C36 H36C 0.9800
C37 H37A 0.9800
C37 H37B 0.9800
C37 H37C 0.9800
C38 C39 1.498(6)
C38 H38A 0.9900
C38 H38B 0.9900
C39 C40 1.508(8)
C39 H39A 0.9900
C39 H39B 0.9900
C40 C41 1.496(7)
C40 H40A 0.9900
C40 H40B 0.9900
C41 H41A 0.9900
C41 H41B 0.9900
C42 H42A 0.9800
C42 H42B 0.9800
C42 H42C 0.9800
C43 H43A 0.9800
C43 H43B 0.9800
C43 H43C 0.9800
C44 H44A 0.9800
C44 H44B 0.9800
C44 H44C 0.9800
C45 C46 1.363(16)
C45 H45A 0.9800
C45 H45B 0.9800
C45 H45C 0.9800
C46 C47 1.389(16)
C46 H46A 0.9900
C46 H46B 0.9900
C47 C48 1.381(16)
C47 H47A 0.9900
C47 H47B 0.9900
C48 C49 1.462(16)
C48 H48A 0.9900
C48 H48B 0.9900
C49 C50 1.389(13)
C49 H49A 0.9900
C49 H49B 0.9900
C50 H50A 0.9800
C50 H50B 0.9800
C50 H50C 0.9800
